data_1560260
loop_
_publ_author_name
'Najla Mahbouli Rhouma'
'Ali Rayes'
'Francesco Mezzadri'
'Davide Delmonte'
'Riccardi Cabassi'
'Gianluca Calestani'
'Mohamed Loukil'

_publ_section_title
;
 Structural and electrical phase transitions in the
 [(C2H5)4N]2ZnI3.86Cl0.14 system
;
_journal_name_full 'Journal of Solid State Chemistry'
_journal_page_first 60
_journal_page_last 66
_journal_paper_doi 10.1016/j.jssc.2017.08.029
_journal_volume 256
_journal_year 2017
_chemical_formula_moiety '2(C8 H20 N), Cl0.12 I3.88 Zn'
_chemical_formula_sum 'C16 H40 Cl0.12 I3.88 N2 Zn'
_chemical_formula_weight 822.15
_chemical_name_common
;
2(C8 H20 N), Cl0.12 I3.88 Zn
;
_space_group_crystal_system tetragonal
_space_group_IT_number 113
_space_group_name_Hall 'P -4 2ab'
_space_group_name_H-M_alt 'P -4 21 m'
_atom_sites_solution_hydrogens geom
_cell_angle_alpha 90
_cell_angle_beta 90
_cell_angle_gamma 90
_cell_formula_units_Z 4
_cell_length_a 13.865(5)
_cell_length_b 13.865(5)
_cell_length_c 14.833(6)
_cell_measurement_reflns_used 212
_cell_measurement_temperature 333(2)
_cell_measurement_theta_max 18.22
_cell_measurement_theta_min 7.56
_cell_volume 2851.5(19)
_computing_cell_refinement 'SAINT (Bruker, 2008)'
_computing_data_collection 'APEX2 (Bruker, 2008)'
_computing_data_reduction 'SAINT (Bruker, 2008)'
_computing_publication_material 'SHELXL-2014/7 (Sheldrick, 2015b)'
_computing_structure_refinement 'SHELXL-2014/7 (Sheldrick, 2015b)'
_computing_structure_solution 'SHELXT (Sheldrick, 2015a)'
_diffrn_ambient_temperature 333(2)
_diffrn_measured_fraction_theta_full 1.000
_diffrn_measured_fraction_theta_max 1.000
_diffrn_measurement_device_type 'Bruker APEX2 CCD'
_diffrn_measurement_method '\w scan'
_diffrn_radiation_type MoK\a
_diffrn_radiation_wavelength 0.71073
_diffrn_reflns_av_R_equivalents 0.0544
_diffrn_reflns_av_unetI/netI 0.0223
_diffrn_reflns_Laue_measured_fraction_full 1.000
_diffrn_reflns_Laue_measured_fraction_max 1.000
_diffrn_reflns_limit_h_max 16
_diffrn_reflns_limit_h_min -16
_diffrn_reflns_limit_k_max 16
_diffrn_reflns_limit_k_min -16
_diffrn_reflns_limit_l_max 17
_diffrn_reflns_limit_l_min -17
_diffrn_reflns_number 32619
_diffrn_reflns_point_group_measured_fraction_full 1.000
_diffrn_reflns_point_group_measured_fraction_max 1.000
_diffrn_reflns_theta_full 25.242
_diffrn_reflns_theta_max 25.489
_diffrn_reflns_theta_min 1.373
_exptl_absorpt_coefficient_mu 5.071
_exptl_absorpt_correction_T_max 0.251
_exptl_absorpt_correction_T_min 0.165
_exptl_absorpt_correction_type multi-scan
_exptl_absorpt_process_details '(SADABS; Bruker, 2008)'
_exptl_crystal_colour colourless
_exptl_crystal_density_diffrn 1.915
_exptl_crystal_description block
_exptl_crystal_F_000 1550
_exptl_crystal_size_max 0.380
_exptl_crystal_size_mid 0.380
_exptl_crystal_size_min 0.280
_refine_diff_density_max 0.666
_refine_diff_density_min -0.483
_refine_diff_density_rms 0.092
_refine_ls_abs_structure_details
;
 Refined as an inversion twin.
;
_refine_ls_abs_structure_Flack 0.50(13)
_refine_ls_extinction_coef .
_refine_ls_extinction_method none
_refine_ls_goodness_of_fit_ref 1.115
_refine_ls_hydrogen_treatment constr
_refine_ls_matrix_type full
_refine_ls_number_parameters 144
_refine_ls_number_reflns 2830
_refine_ls_number_restraints 54
_refine_ls_restrained_S_all 1.117
_refine_ls_R_factor_all 0.0633
_refine_ls_R_factor_gt 0.0545
_refine_ls_shift/su_max 0.000
_refine_ls_shift/su_mean 0.000
_refine_ls_structure_factor_coef Fsqd
_refine_ls_weighting_details 'w=1/[\s^2^(Fo^2^)+(0.0621P)^2^+4.1384P] where P=(Fo^2^+2Fc^2^)/3'
_refine_ls_weighting_scheme calc
_refine_ls_wR_factor_gt 0.1294
_refine_ls_wR_factor_ref 0.1351
_reflns_Friedel_coverage 0.779
_reflns_Friedel_fraction_full 1.000
_reflns_Friedel_fraction_max 1.000
_reflns_number_gt 2431
_reflns_number_total 2830
_reflns_threshold_expression 'I > 2\s(I)'
_cod_data_source_file JSSC-2017-256-60-4.cif
_cod_data_source_block O_333
_cod_original_cell_volume 2851(2)
_cod_database_code 1560260
_shelx_space_group_comment
;
The symmetry employed for this shelxl refinement is uniquely defined
by the following loop, which should always be used as a source of
symmetry information in preference to the above space-group names.
They are only intended as comments.
;
_shelx_estimated_absorpt_t_min 0.249
_shelx_estimated_absorpt_t_max 0.331

loop_
_space_group_symop_operation_xyz
'x, y, z'
'-x, -y, z'
'y, -x, -z'
'-y, x, -z'
'-x+1/2, y+1/2, -z'
'x+1/2, -y+1/2, -z'
'-y+1/2, -x+1/2, z'
'y+1/2, x+1/2, z'

loop_
_atom_site_label
_atom_site_type_symbol
_atom_site_fract_x
_atom_site_fract_y
_atom_site_fract_z
_atom_site_U_iso_or_equiv
_atom_site_adp_type
_atom_site_occupancy
_atom_site_site_symmetry_order
_atom_site_calc_flag
_atom_site_refinement_flags_posn
_atom_site_refinement_flags_adp
_atom_site_refinement_flags_occupancy
_atom_site_disorder_assembly
_atom_site_disorder_group
Zn1 Zn 0.75250(11) 0.25250(11) 0.22915(14) 0.0766(8) Uani 1 2 d S T P . .
I1 I 0.63056(9) 0.13056(9) 0.29827(12) 0.1145(6) Uani 0.969(11) 2 d S T P . .
I2 I 0.74464(9) 0.24464(9) 0.05416(9) 0.0946(5) Uani 0.969(11) 2 d S T P . .
I3 I 0.70490(11) 0.42575(8) 0.28110(9) 0.1177(5) Uani 0.969(11) 1 d . . P . .
Cl1 Cl 0.63056(9) 0.13056(9) 0.29827(12) 0.1145(6) Uani 0.031(11) 2 d S T P . .
Cl2 Cl 0.74464(9) 0.24464(9) 0.05416(9) 0.0946(5) Uani 0.031(11) 2 d S T P . .
Cl3 Cl 0.70490(11) 0.42575(8) 0.28110(9) 0.1177(5) Uani 0.031(11) 1 d . . P . .
N1 N 0.7903(8) 0.2903(8) 0.5821(10) 0.085(5) Uani 1 2 d DS T P . .
N2 N 0.5000 0.5000 0.0000 0.066(5) Uani 1 4 d DS T P . .
N3 N 0.5000 0.0000 -0.0202(19) 0.092(7) Uani 1 4 d DS T P . .
C1 C 0.7179(14) 0.2179(14) 0.551(3) 0.171(15) Uani 1 2 d DS T P . .
H1A H 0.7497 0.1697 0.5144 0.206 Uiso 0.5 1 calc R U P . .
H1B H 0.6697 0.2497 0.5144 0.206 Uiso 0.5 1 calc R U P . .
C2 C 0.667(3) 0.167(3) 0.633(3) 0.22(2) Uani 1 2 d DS TU P . .
H2A H 0.6879 0.1012 0.6359 0.325 Uiso 0.5 1 calc R U P . .
H2B H 0.5985 0.1694 0.6244 0.325 Uiso 0.5 1 calc R U P . .
H2C H 0.6840 0.1998 0.6875 0.325 Uiso 0.5 1 calc R U P . .
C3 C 0.8281(14) 0.3281(14) 0.4965(17) 0.139(9) Uani 1 2 d DS TU P . .
H3A H 0.7752 0.3551 0.4620 0.167 Uiso 0.5 1 calc R U P . .
H3B H 0.8551 0.2752 0.4620 0.167 Uiso 0.5 1 calc R U P . .
C4 C 0.9057(13) 0.4057(13) 0.509(2) 0.153(11) Uani 1 2 d DS TU P . .
H4A H 0.9028 0.4508 0.4602 0.230 Uiso 0.5 1 calc R U P . .
H4B H 0.9682 0.3759 0.5105 0.230 Uiso 0.5 1 calc R U P . .
H4C H 0.8948 0.4390 0.5651 0.230 Uiso 0.5 1 calc R U P . .
C5 C 0.8669(18) 0.248(2) 0.6385(15) 0.165(8) Uani 1 1 d D U . . .
H5A H 0.8387 0.2233 0.6936 0.198 Uiso 1 1 calc R U . . .
H5B H 0.9124 0.2983 0.6549 0.198 Uiso 1 1 calc R U . . .
C6 C 0.922(2) 0.1647(19) 0.5891(19) 0.166(9) Uani 1 1 d D U . . .
H6A H 0.8781 0.1135 0.5752 0.249 Uiso 1 1 calc R U . . .
H6B H 0.9724 0.1406 0.6276 0.249 Uiso 1 1 calc R U . . .
H6C H 0.9502 0.1889 0.5344 0.249 Uiso 1 1 calc R U . . .
C7 C 0.4618(14) 0.5810(13) -0.0564(13) 0.118(6) Uani 1 1 d D . . . .
H7A H 0.5150 0.6105 -0.0887 0.142 Uiso 1 1 calc R U . . .
H7B H 0.4342 0.6296 -0.0170 0.142 Uiso 1 1 calc R U . . .
C8 C 0.3838(14) 0.5485(16) -0.1257(13) 0.126(7) Uani 1 1 d D . . . .
H8A H 0.3782 0.4795 -0.1246 0.189 Uiso 1 1 calc R U . . .
H8B H 0.4022 0.5691 -0.1850 0.189 Uiso 1 1 calc R U . . .
H8C H 0.3229 0.5769 -0.1101 0.189 Uiso 1 1 calc R U . . .
C9 C 0.513(3) 0.091(2) -0.069(3) 0.136(14) Uani 0.5 1 d D . P A -1
H9A H 0.5233 0.1425 -0.0264 0.163 Uiso 0.5 1 calc R U P A -1
H9B H 0.4548 0.1050 -0.1029 0.163 Uiso 0.5 1 calc R U P A -1
C10 C 0.600(5) 0.086(6) -0.135(3) 0.20(2) Uani 0.5 1 d D U P A -1
H10A H 0.6083 0.1481 -0.1634 0.296 Uiso 0.5 1 calc R U P A -1
H10B H 0.5877 0.0385 -0.1808 0.296 Uiso 0.5 1 calc R U P A -1
H10C H 0.6573 0.0695 -0.1027 0.296 Uiso 0.5 1 calc R U P A -1
C11 C 0.415(2) 0.016(3) 0.037(2) 0.108(10) Uani 0.5 1 d D . P A -1
H11A H 0.4026 -0.0427 0.0709 0.130 Uiso 0.5 1 calc R U P A -1
H11B H 0.3598 0.0275 -0.0015 0.130 Uiso 0.5 1 calc R U P A -1
C12 C 0.426(4) 0.101(3) 0.104(2) 0.12(2) Uani 0.5 1 d D . P A -1
H12A H 0.4719 0.0843 0.1495 0.177 Uiso 0.5 1 calc R U P A -1
H12B H 0.3648 0.1147 0.1308 0.177 Uiso 0.5 1 calc R U P A -1
H12C H 0.4483 0.1570 0.0715 0.177 Uiso 0.5 1 calc R U P A -1

loop_
_atom_site_aniso_label
_atom_site_aniso_U_11
_atom_site_aniso_U_22
_atom_site_aniso_U_33
_atom_site_aniso_U_23
_atom_site_aniso_U_13
_atom_site_aniso_U_12
Zn1 0.0775(10) 0.0775(10) 0.0749(13) -0.0004(8) -0.0004(8) 0.0051(12)
I1 0.1169(8) 0.1169(8) 0.1099(12) 0.0174(7) 0.0174(7) -0.0217(10)
I2 0.1059(7) 0.1059(7) 0.0719(7) 0.0036(5) 0.0036(5) 0.0078(10)
I3 0.1684(13) 0.0816(7) 0.1031(8) -0.0149(6) -0.0353(8) 0.0295(7)
Cl1 0.1169(8) 0.1169(8) 0.1099(12) 0.0174(7) 0.0174(7) -0.0217(10)
Cl2 0.1059(7) 0.1059(7) 0.0719(7) 0.0036(5) 0.0036(5) 0.0078(10)
Cl3 0.1684(13) 0.0816(7) 0.1031(8) -0.0149(6) -0.0353(8) 0.0295(7)
N1 0.091(7) 0.091(7) 0.075(10) -0.001(6) -0.001(6) -0.011(9)
N2 0.064(7) 0.064(7) 0.071(12) 0.000 0.000 0.000
N3 0.074(10) 0.074(10) 0.13(2) 0.000 0.000 0.006(12)
C1 0.16(2) 0.16(2) 0.19(4) -0.04(2) -0.04(2) 0.00(2)
C2 0.20(2) 0.20(2) 0.24(3) 0.026(17) 0.026(17) -0.01(2)
C3 0.153(13) 0.153(13) 0.110(18) 0.028(13) 0.028(13) 0.019(18)
C4 0.149(14) 0.149(14) 0.16(2) 0.038(13) 0.038(13) -0.042(18)
C5 0.166(18) 0.18(2) 0.146(18) 0.042(17) -0.020(15) 0.016(18)
C6 0.156(18) 0.16(2) 0.19(2) 0.026(16) 0.001(17) 0.034(16)
C7 0.136(16) 0.119(14) 0.100(12) 0.023(11) -0.005(12) -0.008(12)
C8 0.112(14) 0.137(16) 0.130(16) 0.018(12) -0.045(13) 0.023(12)
C9 0.13(3) 0.10(3) 0.17(4) -0.01(3) 0.00(3) 0.00(2)
C10 0.20(3) 0.21(3) 0.17(3) 0.03(3) 0.03(2) 0.03(2)
C11 0.09(2) 0.11(2) 0.12(3) -0.01(2) -0.01(2) -0.008(19)
C12 0.14(5) 0.09(3) 0.12(2) -0.02(2) -0.03(3) -0.01(3)

loop_
_atom_type_symbol
_atom_type_description
_atom_type_scat_dispersion_real
_atom_type_scat_dispersion_imag
_atom_type_scat_source
C C 0.0033 0.0016 'International Tables Vol C Tables 4.2.6.8 and 6.1.1.4'
H H 0.0000 0.0000 'International Tables Vol C Tables 4.2.6.8 and 6.1.1.4'
I I -0.4742 1.8119 'International Tables Vol C Tables 4.2.6.8 and 6.1.1.4'
N N 0.0061 0.0033 'International Tables Vol C Tables 4.2.6.8 and 6.1.1.4'
Zn Zn 0.2839 1.4301 'International Tables Vol C Tables 4.2.6.8 and 6.1.1.4'
Cl Cl 0.1484 0.1585 'International Tables Vol C Tables 4.2.6.8 and 6.1.1.4'

loop_
_geom_angle_atom_site_label_1
_geom_angle_atom_site_label_2
_geom_angle_atom_site_label_3
_geom_angle
_geom_angle_site_symmetry_1
_geom_angle_site_symmetry_3
I2 Zn1 I1 109.81(10) . .
I2 Zn1 I3 108.85(6) . .
I1 Zn1 I3 108.52(7) . .
I2 Zn1 Cl3 108.84(6) . 8_545
I1 Zn1 Cl3 108.52(7) . 8_545
I3 Zn1 Cl3 112.3 . 8_545
I2 Zn1 I3 108.84(6) . 8_545
I1 Zn1 I3 108.52(7) . 8_545
I3 Zn1 I3 112.27(10) . 8_545
Cl3 Zn1 I3 0.0 8_545 8_545
C3 N1 C5 112.0(15) . 8_545
C3 N1 C5 112.0(15) . .
C5 N1 C5 104(2) 8_545 .
C3 N1 C1 102(2) . .
C5 N1 C1 113.2(16) 8_545 .
C5 N1 C1 113.2(16) . .
C7 N2 C7 108.2(8) 3_565 2_665
C7 N2 C7 112.1(17) 3_565 4_655
C7 N2 C7 108.2(8) 2_665 4_655
C7 N2 C7 108.2(8) 3_565 .
C7 N2 C7 112.1(17) 2_665 .
C7 N2 C7 108.2(8) 4_655 .
C9 N3 C11 105(2) . .
N1 C1 C2 112(3) . .
N1 C1 H1A 109.3 . .
C2 C1 H1A 109.3 . .
N1 C1 H1B 109.3 . .
C2 C1 H1B 109.3 . .
H1A C1 H1B 108.0 . .
C1 C2 H2A 109.5 . .
C1 C2 H2B 109.5 . .
H2A C2 H2B 109.5 . .
C1 C2 H2C 109.5 . .
H2A C2 H2C 109.5 . .
H2B C2 H2C 109.5 . .
N1 C3 C4 113(2) . .
N1 C3 H3A 108.9 . .
C4 C3 H3A 108.9 . .
N1 C3 H3B 108.9 . .
C4 C3 H3B 108.9 . .
H3A C3 H3B 107.8 . .
C3 C4 H4A 109.5 . .
C3 C4 H4B 109.5 . .
H4A C4 H4B 109.5 . .
C3 C4 H4C 109.5 . .
H4A C4 H4C 109.5 . .
H4B C4 H4C 109.5 . .
N1 C5 C6 112.3(18) . .
N1 C5 H5A 109.1 . .
C6 C5 H5A 109.1 . .
N1 C5 H5B 109.1 . .
C6 C5 H5B 109.1 . .
H5A C5 H5B 107.9 . .
C5 C6 H6A 109.5 . .
C5 C6 H6B 109.5 . .
H6A C6 H6B 109.5 . .
C5 C6 H6C 109.5 . .
H6A C6 H6C 109.5 . .
H6B C6 H6C 109.5 . .
N2 C7 C8 113.4(14) . .
N2 C7 H7A 108.9 . .
C8 C7 H7A 108.9 . .
N2 C7 H7B 108.9 . .
C8 C7 H7B 108.9 . .
H7A C7 H7B 107.7 . .
C7 C8 H8A 109.5 . .
C7 C8 H8B 109.5 . .
H8A C8 H8B 109.5 . .
C7 C8 H8C 109.5 . .
H8A C8 H8C 109.5 . .
H8B C8 H8C 109.5 . .
N3 C9 C10 112(3) . .
N3 C9 H9A 109.2 . .
C10 C9 H9A 109.2 . .
N3 C9 H9B 109.2 . .
C10 C9 H9B 109.2 . .
H9A C9 H9B 107.9 . .
C9 C10 H10A 109.5 . .
C9 C10 H10B 109.5 . .
H10A C10 H10B 109.5 . .
C9 C10 H10C 109.5 . .
H10A C10 H10C 109.5 . .
H10B C10 H10C 109.5 . .
N3 C11 C12 114(3) . .
N3 C11 H11A 108.8 . .
C12 C11 H11A 108.8 . .
N3 C11 H11B 108.8 . .
C12 C11 H11B 108.8 . .
H11A C11 H11B 107.7 . .
C11 C12 H12A 109.5 . .
C11 C12 H12B 109.5 . .
H12A C12 H12B 109.5 . .
C11 C12 H12C 109.5 . .
H12A C12 H12C 109.5 . .
H12B C12 H12C 109.5 . .

loop_
_geom_bond_atom_site_label_1
_geom_bond_atom_site_label_2
_geom_bond_distance
_geom_bond_site_symmetry_2
Zn1 I2 2.600(3) .
Zn1 I1 2.602(3) .
Zn1 I3 2.6075(18) .
Zn1 Cl3 2.6075(18) 8_545
Zn1 I3 2.6075(18) 8_545
N1 C3 1.470(19) .
N1 C5 1.473(17) 8_545
N1 C5 1.473(17) .
N1 C1 1.49(2) .
N2 C7 1.497(15) 3_565
N2 C7 1.497(15) 2_665
N2 C7 1.497(15) 4_655
N2 C7 1.497(15) .
N3 C9 1.46(2) .
N3 C11 1.47(2) .
C1 C2 1.56(3) .
C1 H1A 0.9700 .
C1 H1B 0.9700 .
C2 H2A 0.9600 .
C2 H2B 0.9600 .
C2 H2C 0.9600 .
C3 C4 1.54(2) .
C3 H3A 0.9700 .
C3 H3B 0.9700 .
C4 H4A 0.9600 .
C4 H4B 0.9600 .
C4 H4C 0.9600 .
C5 C6 1.57(2) .
C5 H5A 0.9700 .
C5 H5B 0.9700 .
C6 H6A 0.9600 .
C6 H6B 0.9600 .
C6 H6C 0.9600 .
C7 C8 1.56(2) .
C7 H7A 0.9700 .
C7 H7B 0.9700 .
C8 H8A 0.9600 .
C8 H8B 0.9600 .
C8 H8C 0.9600 .
C9 C10 1.55(3) .
C9 H9A 0.9700 .
C9 H9B 0.9700 .
C10 H10A 0.9600 .
C10 H10B 0.9600 .
C10 H10C 0.9600 .
C11 C12 1.55(3) .
C11 H11A 0.9700 .
C11 H11B 0.9700 .
C12 H12A 0.9600 .
C12 H12B 0.9600 .
C12 H12C 0.9600 .
